data_2023344
loop_
_publ_author_name
'Bektursinova, Aysanem'
'Djumanazarova, Zulfiya'
'Uzakbergenova, Zamira'
'Ashurov, Jamshid'
'Khan, Akram A.'
'Kadirova, Shakhnoza'
'Torambetov, Batirbay'

_publ_section_title
;
 Synthesis, crystal structure and Hirshfeld surface analysis of
 [Sr(urea)(NO3)2] n
;
_journal_coeditor_code TX2092
_journal_issue 2
_journal_name_full 'Acta Crystallographica Section E Crystallographic Communications'
_journal_paper_doi 10.1107/S2056989024012386
_journal_volume 81
_journal_year 2025
_chemical_formula_iupac '[Sr (N O3)2 (C H4 N2 O1)]'
_chemical_formula_moiety 'C H4 N4 O7 Sr'
_chemical_formula_sum 'C H4 N4 O7 Sr'
_chemical_formula_weight 271.70
_chemical_name_systematic
;
Ooly[di-\m~2~-nitrato-\m~2~-urea-strontium(II)]
;
_space_group_crystal_system orthorhombic
_space_group_IT_number 41
_space_group_name_Hall 'A 2 -2ab'
_space_group_name_H-M_alt 'A e a 2'
_atom_sites_solution_hydrogens geom
_audit_creation_method
;
Olex2 1.5
(compiled 2024.02.16 svn.r378c4104 for OlexSys, GUI svn.r6928)
;
_cell_angle_alpha 90
_cell_angle_beta 90
_cell_angle_gamma 90
_cell_formula_units_Z 8
_cell_length_a 9.35270(10)
_cell_length_b 9.97010(10)
_cell_length_c 17.0496(2)
_cell_measurement_reflns_used 5341
_cell_measurement_temperature 293(2)
_cell_measurement_theta_max 71.2790
_cell_measurement_theta_min 4.6910
_cell_volume 1589.83(3)
_computing_cell_refinement
;
CrysAlisPro 1.171.42.79a (Rigaku OD, 2022)
;
_computing_data_collection
;
CrysAlisPro 1.171.42.79a (Rigaku OD, 2022)
;
_computing_data_reduction
;
CrysAlisPro 1.171.42.79a (Rigaku OD, 2022)
;
_computing_molecular_graphics
;
Olex2 1.5 (Dolomanov <i>et al.</i>,  2009)
;
_computing_publication_material
;
Olex2 1.5 (Dolomanov <i>et al.</i>,  2009)
;
_computing_structure_refinement
;
<i>SHELXL2016/6</i> (Sheldrick, 2015<i>b</i>)
;
_computing_structure_solution
;
<i>SHELXT2018/2</i> (Sheldrick, 2015<i>a</i>)
;
_diffrn_ambient_temperature 293(2)
_diffrn_detector 'Hybrid Pixel Array Detector'
_diffrn_detector_area_resol_mean 10.0000
_diffrn_measured_fraction_theta_full 1.000
_diffrn_measured_fraction_theta_max 0.994
_diffrn_measurement_device 'four-circle diffractometer'
_diffrn_measurement_device_type 'XtaLAB Synergy, Single source at home/near, HyPix3000'
_diffrn_measurement_method '\w scans'
_diffrn_radiation_monochromator mirror
_diffrn_radiation_probe x-ray
_diffrn_radiation_type 'Cu K\a'
_diffrn_radiation_wavelength 1.54184
_diffrn_reflns_av_R_equivalents 0.0294
_diffrn_reflns_av_unetI/netI 0.0223
_diffrn_reflns_limit_h_max 10
_diffrn_reflns_limit_h_min -11
_diffrn_reflns_limit_k_max 12
_diffrn_reflns_limit_k_min -11
_diffrn_reflns_limit_l_max 20
_diffrn_reflns_limit_l_min -20
_diffrn_reflns_number 6435
_diffrn_reflns_theta_full 67.684
_diffrn_reflns_theta_max 71.226
_diffrn_reflns_theta_min 5.188
_diffrn_source 'micro-focus sealed X-ray tube'
_exptl_absorpt_coefficient_mu 9.768
_exptl_absorpt_correction_T_max 1.00000
_exptl_absorpt_correction_T_min 0.29965
_exptl_absorpt_correction_type multi-scan
_exptl_absorpt_process_details
;
(CrysAlisPro; Rigaku OD, 2022)
;
_exptl_crystal_colour colourless
_exptl_crystal_density_diffrn 2.270
_exptl_crystal_description block
_exptl_crystal_F_000 1056
_exptl_crystal_size_max 0.12
_exptl_crystal_size_mid 0.08
_exptl_crystal_size_min 0.06
_refine_diff_density_max 0.737
_refine_diff_density_min -0.267
_refine_ls_abs_structure_details
;
Flack <i>x</i>)' determined using 678 quotients
[(<i>I</i>^+^)-(<i>I</i>^-^)]/[(<i>I</i>^+^)+(<i>I</i>^-^)]
(Parsons <i>et al.</i>,  2013)
;
_refine_ls_abs_structure_Flack -0.020(15)
_refine_ls_extinction_coef 0.00038(6)
_refine_ls_extinction_expression Fc^*^=kFc[1+0.001xFc^2^\l^3^/sin(2\q)]^-1/4^
_refine_ls_extinction_method
;
<i>SHELXL2016/6</i> (Sheldrick, 2015<i>b</i>)
;
_refine_ls_goodness_of_fit_ref 1.070
_refine_ls_hydrogen_treatment constr
_refine_ls_matrix_type full
_refine_ls_number_parameters 121
_refine_ls_number_reflns 1517
_refine_ls_number_restraints 1
_refine_ls_restrained_S_all 1.070
_refine_ls_R_factor_all 0.0213
_refine_ls_R_factor_gt 0.0209
_refine_ls_shift/su_max 0.001
_refine_ls_shift/su_mean 0.000
_refine_ls_structure_factor_coef Fsqd
_refine_ls_weighting_details 'w=1/[\s^2^(Fo^2^)+(0.0374P)^2^+0.1494P] where P=(Fo^2^+2Fc^2^)/3'
_refine_ls_weighting_scheme calc
_refine_ls_wR_factor_gt 0.0544
_refine_ls_wR_factor_ref 0.0548
_reflns_number_gt 1487
_reflns_number_total 1517
_reflns_threshold_expression 'I > 2\s(I)'
_cod_data_source_file tx2092.cif
_cod_data_source_block I
_cod_original_sg_symbol_Hall 'A 2 -2ac'
_cod_original_sg_symbol_H-M 'A b a 2'
_cod_database_code 2023344
_shelx_space_group_comment
;
The symmetry employed for this shelxl refinement is uniquely defined
by the following loop, which should always be used as a source of
symmetry information in preference to the above space-group names.
They are only intended as comments.
;

loop_
_space_group_symop_operation_xyz
'x, y, z'
'-x, -y, z'
'x+1/2, -y+1/2, z'
'-x+1/2, y+1/2, z'
'x, y+1/2, z+1/2'
'-x, -y+1/2, z+1/2'
'x+1/2, -y+1, z+1/2'
'-x+1/2, y+1, z+1/2'

loop_
_atom_site_type_symbol
_atom_site_label
_atom_site_fract_x
_atom_site_fract_y
_atom_site_fract_z
_atom_site_U_iso_or_equiv
_atom_site_adp_type
_atom_site_calc_flag
_atom_site_occupancy
_atom_site_disorder_assembly
_atom_site_disorder_group
Sr Sr1 0.66197(3) 0.35686(3) 0.50071(5) 0.02435(15) Uani d 1 . .
O O5 0.5691(4) 0.2029(4) 0.6237(2) 0.0380(8) Uani d 1 . .
O O7 0.500000 0.500000 0.5894(3) 0.0317(12) Uani d 1 . .
O O4 0.4300(3) 0.2135(4) 0.52232(18) 0.0361(8) Uani d 1 . .
O O8 0.500000 0.500000 0.4089(3) 0.0328(12) Uani d 1 . .
O O1 0.8252(4) 0.4683(4) 0.3800(2) 0.0396(9) Uani d 1 . .
O O2 0.7896(4) 0.5891(3) 0.48352(18) 0.0367(8) Uani d 1 . .
O O6 0.3592(4) 0.1112(5) 0.6265(3) 0.0508(10) Uani d 1 . .
O O3 0.8632(4) 0.6835(4) 0.3775(2) 0.0463(9) Uani d 1 . .
C C1 0.500000 0.500000 0.6641(5) 0.042(2) Uani d 1 . .
N N3 0.4530(4) 0.1754(4) 0.5924(2) 0.0314(8) Uani d 1 . .
N N4 0.4670(6) 0.3903(6) 0.2952(3) 0.0610(14) Uani d 1 . .
H H4A 0.445171 0.317865 0.319881 0.073 Uiso calc 1 . .
H H4B 0.467264 0.391253 0.244752 0.073 Uiso calc 1 . .
N N2 0.6152(6) 0.5375(8) 0.7034(3) 0.0719(18) Uani d 1 . .
H H2A 0.690719 0.562025 0.678455 0.086 Uiso calc 1 . .
H H2B 0.614571 0.537260 0.753809 0.086 Uiso calc 1 . .
N N1 0.8270(4) 0.5799(4) 0.4124(3) 0.0312(9) Uani d 1 . .
C C2 0.500000 0.500000 0.3348(5) 0.038(2) Uani d 1 . .

loop_
_atom_site_aniso_label
_atom_site_aniso_U_11
_atom_site_aniso_U_22
_atom_site_aniso_U_33
_atom_site_aniso_U_12
_atom_site_aniso_U_13
_atom_site_aniso_U_23
Sr1 0.0243(2) 0.0232(2) 0.0255(2) 0.00128(10) 0.0001(2) 0.00073(18)
O5 0.0368(19) 0.0425(19) 0.0346(18) -0.0014(15) -0.0072(14) 0.0028(15)
O7 0.037(3) 0.036(3) 0.022(3) 0.006(2) 0.000 0.000
O4 0.0326(15) 0.0439(18) 0.032(2) -0.0061(14) -0.0059(11) 0.0078(13)
O8 0.037(3) 0.043(3) 0.019(3) 0.011(2) 0.000 0.000
O1 0.049(2) 0.031(2) 0.038(2) -0.0005(14) 0.0039(14) -0.0070(15)
O2 0.0462(16) 0.0334(16) 0.030(2) -0.0066(13) 0.0083(14) -0.0046(12)
O6 0.051(2) 0.059(2) 0.043(2) -0.0199(18) 0.0080(18) 0.010(2)
O3 0.065(2) 0.037(2) 0.036(2) -0.0119(19) 0.0026(19) 0.0080(17)
C1 0.054(5) 0.042(5) 0.029(5) 0.028(4) 0.000 0.000
N3 0.029(2) 0.0276(18) 0.037(2) 0.0002(15) 0.0008(16) -0.0026(16)
N4 0.084(4) 0.072(3) 0.028(2) 0.021(3) -0.013(3) -0.016(2)
N2 0.070(4) 0.110(5) 0.036(3) 0.030(4) -0.021(3) -0.024(3)
N1 0.0311(19) 0.029(2) 0.034(2) 0.0006(14) -0.0019(14) -0.0016(17)
C2 0.034(4) 0.056(6) 0.025(5) 0.015(4) 0.000 0.000

loop_
_atom_type_symbol
_atom_type_description
_atom_type_scat_dispersion_real
_atom_type_scat_dispersion_imag
_atom_type_scat_source
C C 0.0181 0.0091 'International Tables Vol C Tables 4.2.6.8 and 6.1.1.4'
H H 0.0000 0.0000 'International Tables Vol C Tables 4.2.6.8 and 6.1.1.4'
N N 0.0311 0.0180 'International Tables Vol C Tables 4.2.6.8 and 6.1.1.4'
O O 0.0492 0.0322 'International Tables Vol C Tables 4.2.6.8 and 6.1.1.4'
Sr Sr -0.3528 1.8200 'International Tables Vol C Tables 4.2.6.8 and 6.1.1.4'

loop_
_geom_angle_atom_site_label_1
_geom_angle_atom_site_label_2
_geom_angle_atom_site_label_3
_geom_angle_site_symmetry_1
_geom_angle_site_symmetry_3
_geom_angle
_geom_angle_publ_flag
O5 Sr1 O1 . . 163.75(10) ?
O5 Sr1 O6 . 3 72.03(13) ?
O5 Sr1 N3 . . 23.62(10) ?
O5 Sr1 N1 . . 158.76(11) ?
O7 Sr1 O5 . . 71.00(11) ?
O7 Sr1 O4 . 3 128.84(10) ?
O7 Sr1 O4 . . 74.49(8) ?
O7 Sr1 O8 . . 72.94(8) ?
O7 Sr1 O1 . . 122.30(10) ?
O7 Sr1 O2 . . 81.01(8) ?
O7 Sr1 O2 . 4_645 134.83(9) ?
O7 Sr1 O6 . 3 82.92(12) ?
O7 Sr1 O3 . 4_645 138.81(11) ?
O7 Sr1 N3 . . 69.81(9) ?
O7 Sr1 N1 . . 100.42(9) ?
O4 Sr1 O5 . . 47.58(9) ?
O4 Sr1 O5 3 . 92.60(10) ?
O4 Sr1 O4 . 3 128.56(4) ?
O4 Sr1 O1 . . 140.54(10) ?
O4 Sr1 O1 3 . 71.84(10) ?
O4 Sr1 O2 . 4_645 67.60(11) ?
O4 Sr1 O2 3 4_645 66.10(11) ?
O4 Sr1 O6 3 3 46.09(10) ?
O4 Sr1 O6 . 3 119.40(13) ?
O4 Sr1 O3 3 4_645 91.21(11) ?
O4 Sr1 O3 . 4_645 72.06(12) ?
O4 Sr1 N3 . . 24.02(9) ?
O4 Sr1 N3 3 . 112.09(11) ?
O4 Sr1 N1 . . 150.61(10) ?
O4 Sr1 N1 3 . 77.56(10) ?
O8 Sr1 O5 . . 125.63(9) ?
O8 Sr1 O4 . . 84.36(7) ?
O8 Sr1 O4 . 3 141.75(10) ?
O8 Sr1 O1 . . 69.95(10) ?
O8 Sr1 O2 . . 73.36(8) ?
O8 Sr1 O2 . 4_645 124.70(9) ?
O8 Sr1 O6 . 3 140.21(11) ?
O8 Sr1 O3 . 4_645 80.46(12) ?
O8 Sr1 N3 . . 104.90(9) ?
O8 Sr1 N1 . . 66.70(8) ?
O1 Sr1 O6 . 3 99.01(12) ?
O1 Sr1 N3 . . 162.17(11) ?
O1 Sr1 N1 . . 23.64(11) ?
O2 Sr1 O5 4_645 . 65.54(10) ?
O2 Sr1 O5 . . 136.45(11) ?
O2 Sr1 O4 . 3 79.48(11) ?
O2 Sr1 O4 . . 150.83(11) ?
O2 Sr1 O1 . . 46.95(10) ?
O2 Sr1 O1 4_645 . 102.69(11) ?
O2 Sr1 O2 . 4_645 141.08(5) ?
O2 Sr1 O6 4_645 3 94.76(12) ?
O2 Sr1 O6 . 3 71.96(14) ?
O2 Sr1 O3 . 4_645 120.82(11) ?
O2 Sr1 O3 4_645 4_645 46.46(10) ?
O2 Sr1 N3 4_645 . 65.51(11) ?
O2 Sr1 N3 . . 149.57(10) ?
O2 Sr1 N1 . . 23.74(10) ?
O2 Sr1 N1 4_645 . 124.65(11) ?
O6 Sr1 N3 3 . 95.41(13) ?
O6 Sr1 N1 3 . 87.87(13) ?
O3 Sr1 O5 4_645 . 101.94(11) ?
O3 Sr1 O1 4_645 . 74.45(12) ?
O3 Sr1 O6 4_645 3 134.94(11) ?
O3 Sr1 N3 4_645 . 87.94(12) ?
O3 Sr1 N1 4_645 . 97.10(12) ?
N3 Sr1 N1 . . 169.13(10) ?
N3 O5 Sr1 . . 94.1(3) ?
Sr1 O7 Sr1 . 2_665 108.0(2) ?
C1 O7 Sr1 . . 126.00(10) ?
C1 O7 Sr1 . 2_665 126.00(10) ?
Sr1 O4 Sr1 . 3_455 156.08(14) ?
N3 O4 Sr1 . . 98.9(2) ?
N3 O4 Sr1 . 3_455 102.3(2) ?
Sr1 O8 Sr1 . 2_665 106.13(19) ?
C2 O8 Sr1 . . 126.94(9) ?
C2 O8 Sr1 . 2_665 126.94(9) ?
N1 O1 Sr1 . . 92.1(3) ?
Sr1 O2 Sr1 . 4_655 158.35(14) ?
N1 O2 Sr1 . . 99.7(2) ?
N1 O2 Sr1 . 4_655 97.4(2) ?
N3 O6 Sr1 . 3_455 92.7(3) ?
N1 O3 Sr1 . 4_655 97.7(3) ?
O7 C1 N2 . . 120.4(4) ?
O7 C1 N2 . 2_665 120.4(4) ?
N2 C1 N2 2_665 . 119.2(8) ?
Sr1 N3 Sr1 . 3_455 110.78(12) ?
O5 N3 Sr1 . 3_455 172.2(3) ?
O5 N3 Sr1 . . 62.2(2) ?
O5 N3 O4 . . 119.1(4) ?
O4 N3 Sr1 . 3_455 54.49(19) ?
O4 N3 Sr1 . . 57.1(2) ?
O6 N3 Sr1 . . 173.7(4) ?
O6 N3 Sr1 . 3_455 64.3(3) ?
O6 N3 O5 . . 122.4(4) ?
O6 N3 O4 . . 118.5(4) ?
H4A N4 H4B . . 120.0 ?
C2 N4 H4A . . 120.0 ?
C2 N4 H4B . . 120.0 ?
C1 N2 H2A . . 120.0 ?
C1 N2 H2B . . 120.0 ?
H2A N2 H2B . . 120.0 ?
Sr1 N1 Sr1 . 4_655 114.45(13) ?
O1 N1 Sr1 . 4_655 177.6(3) ?
O1 N1 Sr1 . . 64.3(2) ?
O1 N1 O2 . . 119.2(4) ?
O2 N1 Sr1 . 4_655 59.1(2) ?
O2 N1 Sr1 . . 56.5(2) ?
O3 N1 Sr1 . . 165.5(3) ?
O3 N1 Sr1 . 4_655 59.3(3) ?
O3 N1 O1 . . 122.4(5) ?
O3 N1 O2 . . 118.4(4) ?
O8 C2 N4 . 2_665 120.7(4) ?
O8 C2 N4 . . 120.7(4) ?
N4 C2 N4 . 2_665 118.6(8) ?

loop_
_geom_bond_atom_site_label_1
_geom_bond_atom_site_label_2
_geom_bond_site_symmetry_2
_geom_bond_distance
_geom_bond_publ_flag
Sr1 O5 . 2.740(4) ?
Sr1 O7 . 2.573(3) ?
Sr1 O4 . 2.624(3) ?
Sr1 O4 3 2.629(3) ?
Sr1 O8 . 2.604(3) ?
Sr1 O1 . 2.793(4) ?
Sr1 O2 4_645 2.723(3) ?
Sr1 O2 . 2.622(3) ?
Sr1 O6 3 2.847(5) ?
Sr1 O3 4_645 2.731(4) ?
Sr1 N3 . 3.088(4) ?
Sr1 N1 . 3.097(4) ?
O5 N3 . 1.241(5) ?
O7 C1 . 1.274(11) ?
O4 N3 . 1.272(5) ?
O8 C2 . 1.264(10) ?
O1 N1 . 1.243(6) ?
O2 N1 . 1.265(5) ?
O6 N3 . 1.232(5) ?
O3 N1 . 1.239(6) ?
C1 N2 . 1.322(7) ?
C1 N2 2_665 1.322(7) ?
N4 H4A . 0.8600 ?
N4 H4B . 0.8600 ?
N4 C2 . 1.322(7) ?
N2 H2A . 0.8600 ?
N2 H2B . 0.8600 ?

loop_
_geom_hbond_atom_site_label_D
_geom_hbond_atom_site_label_H
_geom_hbond_atom_site_label_A
_geom_hbond_site_symmetry_A
_geom_hbond_distance_DH
_geom_hbond_distance_HA
_geom_hbond_distance_DA
_geom_hbond_angle_DHA
N4 H4A O3 4_645 0.86 2.44 2.956(6) 118.9
N4 H4B O5 6_654 0.86 2.29 3.086(6) 153.5
N4 H4B O6 6_654 0.86 2.59 3.304(7) 141.3
N2 H2A O6 3 0.86 2.50 3.020(6) 119.7
N2 H2B O1 8_645 0.86 2.33 3.139(7) 157.4
N2 H2B O3 8_645 0.86 2.57 3.312(6) 144.9

loop_
_geom_torsion_atom_site_label_1
_geom_torsion_atom_site_label_2
_geom_torsion_atom_site_label_3
_geom_torsion_atom_site_label_4
_geom_torsion_site_symmetry_1
_geom_torsion_site_symmetry_2
_geom_torsion_site_symmetry_3
_geom_torsion_site_symmetry_4
_geom_torsion
_geom_torsion_publ_flag
Sr1 O5 N3 O4 . . . . 5.5(4) ?
Sr1 O5 N3 O6 . . . . -175.1(4) ?
Sr1 O7 C1 N2 2_665 . . . -117.6(4) ?
Sr1 O7 C1 N2 2_665 . . 2_665 62.4(4) ?
Sr1 O7 C1 N2 . . . . 62.4(4) ?
Sr1 O7 C1 N2 . . . 2_665 -117.6(4) ?
Sr1 O4 N3 Sr1 3_455 . . . -168.9(2) ?
Sr1 O4 N3 Sr1 . . . 3_455 168.9(2) ?
Sr1 O4 N3 O5 . . . . -5.8(4) ?
Sr1 O4 N3 O5 3_455 . . . -174.7(3) ?
Sr1 O4 N3 O6 3_455 . . . 5.9(5) ?
Sr1 O4 N3 O6 . . . . 174.8(4) ?
Sr1 O8 C2 N4 2_665 . . 2_665 62.5(3) ?
Sr1 O8 C2 N4 . . . . 62.5(3) ?
Sr1 O8 C2 N4 2_665 . . . -117.5(3) ?
Sr1 O8 C2 N4 . . . 2_665 -117.5(3) ?
Sr1 O1 N1 O2 . . . . 14.2(4) ?
Sr1 O1 N1 O3 . . . . -165.2(4) ?
Sr1 O2 N1 Sr1 4_655 . . . -166.7(2) ?
Sr1 O2 N1 Sr1 . . . 4_655 166.7(2) ?
Sr1 O2 N1 O1 . . . . -15.3(4) ?
Sr1 O2 N1 O1 4_655 . . . 178.0(3) ?
Sr1 O2 N1 O3 . . . . 164.1(3) ?
Sr1 O2 N1 O3 4_655 . . . -2.6(4) ?
Sr1 O6 N3 O5 3_455 . . . 175.3(4) ?
Sr1 O6 N3 O4 3_455 . . . -5.3(4) ?
Sr1 O3 N1 Sr1 4_655 . . . 68.3(14) ?
Sr1 O3 N1 O1 4_655 . . . -178.0(3) ?
Sr1 O3 N1 O2 4_655 . . . 2.6(4) ?
